data_7705300
loop_
_publ_author_name
'Exp\'osito, J Emilio'
'Aull\'on, Gabriel'
'Bardaj\'i, Manuel'
'Miguel, Jes\'us A'
'Espinet, Pablo'

_publ_section_title
;
 Fluorescent perylenylpyridine complexes: an experimental and theoretical
 study.
;
_journal_issue 38
_journal_name_full 'Dalton transactions (Cambridge, England : 2003)'
_journal_page_first 13326
_journal_page_last 13338
_journal_paper_doi 10.1039/d0dt02494e
_journal_volume 49
_journal_year 2020
_chemical_formula_moiety 'C32 H26 I N O2 Pt'
_chemical_formula_sum 'C32 H26 I N O2 Pt'
_chemical_formula_weight 778.53
_space_group_crystal_system triclinic
_space_group_IT_number 2
_space_group_name_Hall '-P 1'
_space_group_name_H-M_alt 'P -1'
_atom_sites_solution_hydrogens geom
_atom_sites_solution_primary dual
_audit_creation_date 2020-07-08
_audit_creation_method
;
Olex2 1.2
(compiled 2018.05.29 svn.r3508 for OlexSys, GUI svn.r5506)
;
_audit_update_record
;
2020-07-10 deposited with the CCDC.	2020-08-28 downloaded from the CCDC.
;
_cell_angle_alpha 80.964(3)
_cell_angle_beta 84.500(4)
_cell_angle_gamma 81.117(4)
_cell_formula_units_Z 2
_cell_length_a 7.7315(5)
_cell_length_b 12.3683(5)
_cell_length_c 13.9478(4)
_cell_measurement_reflns_used 4809
_cell_measurement_temperature 293
_cell_measurement_theta_max 28.3090
_cell_measurement_theta_min 2.6590
_cell_volume 1297.91(11)
_computing_cell_refinement
;
CrysAlisPro, Agilent Technologies,
Version 1.171.37.31 (release 14-01-2014 CrysAlis171 .NET)
(compiled Jan 14 2014,18:38:05)
;
_computing_data_collection
;
CrysAlisPro, Agilent Technologies,
Version 1.171.37.31 (release 14-01-2014 CrysAlis171 .NET)
(compiled Jan 14 2014,18:38:05)
;
_computing_data_reduction
;
CrysAlisPro, Agilent Technologies,
Version 1.171.37.31 (release 14-01-2014 CrysAlis171 .NET)
(compiled Jan 14 2014,18:38:05)
;
_computing_molecular_graphics 'Olex2 (Dolomanov et al., 2009)'
_computing_publication_material 'Olex2 (Dolomanov et al., 2009)'
_computing_structure_refinement 'ShelXL (Sheldrick, 2015)'
_computing_structure_solution 'ShelXT (Sheldrick, 2015)'
_diffrn_ambient_temperature 293
_diffrn_detector 'CCD plate'
_diffrn_detector_area_resol_mean 10.4757
_diffrn_detector_type Atlas
_diffrn_measured_fraction_theta_full 1.000
_diffrn_measured_fraction_theta_max 0.827
_diffrn_measurement_details
;
#__ type_ start__ end____ width___ exp.time_
  1 omega  -38.00   60.00   1.0000    2.6900
omega____ theta____ kappa____ phi______ frames
    -       -9.9495   57.0000  150.0000 98

#__ type_ start__ end____ width___ exp.time_
  2 omega  -78.00   11.00   1.0000    2.6900
omega____ theta____ kappa____ phi______ frames
    -       -9.9495  -57.0000    0.0000 89

#__ type_ start__ end____ width___ exp.time_
  3 omega  -10.00   78.00   1.0000    2.6900
omega____ theta____ kappa____ phi______ frames
    -       11.9027   77.0000  -90.0000 88
;
_diffrn_measurement_device 'four-circle diffractometer'
_diffrn_measurement_device_type 'SuperNova, Dual, Cu at zero, Atlas'
_diffrn_measurement_method '\w scans'
_diffrn_orient_matrix_UB_11 0.0672584000
_diffrn_orient_matrix_UB_12 -0.0436515000
_diffrn_orient_matrix_UB_13 -0.0097312000
_diffrn_orient_matrix_UB_21 -0.0511452000
_diffrn_orient_matrix_UB_22 -0.0389465000
_diffrn_orient_matrix_UB_23 0.0269430000
_diffrn_orient_matrix_UB_31 -0.0391051000
_diffrn_orient_matrix_UB_32 -0.0043405000
_diffrn_orient_matrix_UB_33 -0.0429563000
_diffrn_radiation_monochromator mirror
_diffrn_radiation_probe x-ray
_diffrn_radiation_type MoK\a
_diffrn_radiation_wavelength 0.71073
_diffrn_reflns_av_R_equivalents 0.0289
_diffrn_reflns_av_unetI/netI 0.0567
_diffrn_reflns_Laue_measured_fraction_full 1.000
_diffrn_reflns_Laue_measured_fraction_max 0.827
_diffrn_reflns_limit_h_max 8
_diffrn_reflns_limit_h_min -9
_diffrn_reflns_limit_k_max 16
_diffrn_reflns_limit_k_min -14
_diffrn_reflns_limit_l_max 19
_diffrn_reflns_limit_l_min -14
_diffrn_reflns_number 10089
_diffrn_reflns_point_group_measured_fraction_full 1.000
_diffrn_reflns_point_group_measured_fraction_max 0.827
_diffrn_reflns_theta_full 25.242
_diffrn_reflns_theta_max 29.626
_diffrn_reflns_theta_min 2.077
_diffrn_source 'SuperNova (Mo) X-ray Source'
_exptl_absorpt_coefficient_mu 6.626
_exptl_absorpt_correction_T_max 0.756
_exptl_absorpt_correction_T_min 0.434
_exptl_absorpt_correction_type gaussian
_exptl_absorpt_process_details
;
CrysAlisPro, Agilent Technologies,
Version 1.171.37.31 (release 14-01-2014 CrysAlis171 .NET)
(compiled Jan 14 2014,18:38:05)
Numerical absorption correction based on gaussian integration over
			a multifaceted crystal model
Empirical absorption correction using spherical harmonics,
 implemented in SCALE3 ABSPACK scaling algorithm.
;
_exptl_crystal_colour red
_exptl_crystal_colour_primary red
_exptl_crystal_density_diffrn 1.992
_exptl_crystal_description prism
_exptl_crystal_F_000 744
_exptl_crystal_size_max 0.3042
_exptl_crystal_size_mid 0.2468
_exptl_crystal_size_min 0.0645
_refine_diff_density_max 0.583
_refine_diff_density_min -1.220
_refine_diff_density_rms 0.153
_refine_ls_extinction_method none
_refine_ls_goodness_of_fit_ref 1.036
_refine_ls_hydrogen_treatment constr
_refine_ls_matrix_type full
_refine_ls_number_parameters 338
_refine_ls_number_reflns 6049
_refine_ls_number_restraints 0
_refine_ls_restrained_S_all 1.036
_refine_ls_R_factor_all 0.0482
_refine_ls_R_factor_gt 0.0356
_refine_ls_shift/su_max 0.000
_refine_ls_shift/su_mean 0.000
_refine_ls_structure_factor_coef Fsqd
_refine_ls_weighting_details 'w=1/[\s^2^(Fo^2^)+(0.0257P)^2^] where P=(Fo^2^+2Fc^2^)/3'
_refine_ls_weighting_scheme calc
_refine_ls_wR_factor_gt 0.0673
_refine_ls_wR_factor_ref 0.0751
_reflns_Friedel_coverage 0.000
_reflns_number_gt 5087
_reflns_number_total 6049
_reflns_threshold_expression 'I > 2\s(I)'
_cod_data_source_file d0dt02494e2.cif
_cod_data_source_block 10
_cod_depositor_comments 'Adding full bibliography for 7705296--7705301.cif.'
_cod_original_cell_volume 1297.91(10)
_cod_database_code 7705300
_shelx_shelxl_version_number 2018/3
_chemical_oxdiff_formula 'C32 H26 I N O2 Pt'
_chemical_oxdiff_usercomment 'RED DICLORME/ETER'
_shelx_space_group_comment
;
The symmetry employed for this shelxl refinement is uniquely defined
by the following loop, which should always be used as a source of
symmetry information in preference to the above space-group names.
They are only intended as comments.
;
_reflns_odcompleteness_completeness 99.92
_reflns_odcompleteness_iscentric 1
_reflns_odcompleteness_theta 26.32
_olex2_refinement_description
;
1. Fixed Uiso
 At 1.2 times of:
  All C(H) groups
 At 1.5 times of:
  All C(H,H,H) groups
2.a Aromatic/amide H refined with riding coordinates:
 C3(H3), C7(H7), C8(H8), C9(H9), C14(H14), C15(H15), C16(H16), C18(H18),
 C19(H19), C20(H20), C22(H22), C24(H24), C25(H25), C29(H29)
2.b Idealised Me refined as rotating group:
 C26(H26A,H26B,H26C), C27(H27A,H27B,H27C), C31(H31A,H31B,H31C), C45(H45A,H45B,
 H45C)
;
_olex2_submission_special_instructions 'No special instructions were received'

loop_
_space_group_symop_operation_xyz
'x, y, z'
'-x, -y, -z'

loop_
_atom_site_label
_atom_site_type_symbol
_atom_site_fract_x
_atom_site_fract_y
_atom_site_fract_z
_atom_site_U_iso_or_equiv
_atom_site_adp_type
_atom_site_occupancy
_atom_site_site_symmetry_order
_atom_site_calc_flag
_atom_site_refinement_flags_posn
_atom_site_refinement_flags_adp
_atom_site_refinement_flags_occupancy
_atom_site_disorder_assembly
_atom_site_disorder_group
Pt1 Pt 0.05846(3) 0.29190(2) 0.24358(2) 0.03117(7) Uani 1 1 d . . . . .
I1 I 0.36438(6) 0.25034(3) 0.34264(2) 0.04775(11) Uani 1 1 d . . . . .
O1 O 0.1124(5) 0.4429(3) 0.1801(2) 0.0375(9) Uani 1 1 d . . . . .
O2 O -0.0804(5) 0.3588(3) 0.3646(2) 0.0403(9) Uani 1 1 d . . . . .
N1 N 0.0020(6) 0.1396(3) 0.2899(3) 0.0336(10) Uani 1 1 d . . . . .
C1 C 0.1614(7) 0.1047(4) 0.1411(3) 0.0296(11) Uani 1 1 d . . . . .
C2 C 0.1742(7) 0.2164(4) 0.1341(3) 0.0289(10) Uani 1 1 d . . . . .
C3 C 0.2568(7) 0.2721(4) 0.0513(3) 0.0312(11) Uani 1 1 d . . . . .
H3 H 0.268771 0.346070 0.049843 0.037 Uiso 1 1 calc R . . . .
C4 C 0.3212(7) 0.2202(4) -0.0283(3) 0.0295(11) Uani 1 1 d . . . . .
C5 C 0.2997(7) 0.1074(4) -0.0272(3) 0.0305(11) Uani 1 1 d . . . . .
C6 C 0.2196(7) 0.0477(4) 0.0591(3) 0.0299(11) Uani 1 1 d . . . . .
C7 C 0.1924(8) -0.0613(4) 0.0542(3) 0.0378(13) Uani 1 1 d . . . . .
H7 H 0.134273 -0.100213 0.106752 0.045 Uiso 1 1 calc R . . . .
C8 C 0.2492(9) -0.1106(4) -0.0256(4) 0.0448(15) Uani 1 1 d . . . . .
H8 H 0.234103 -0.183850 -0.025232 0.054 Uiso 1 1 calc R . . . .
C9 C 0.3290(8) -0.0547(4) -0.1073(3) 0.0385(13) Uani 1 1 d . . . . .
H9 H 0.367728 -0.090836 -0.160757 0.046 Uiso 1 1 calc R . . . .
C10 C 0.3518(7) 0.0544(4) -0.1104(3) 0.0319(11) Uani 1 1 d . . . . .
C11 C 0.4267(7) 0.1168(4) -0.1999(3) 0.0354(12) Uani 1 1 d . . . . .
C12 C 0.4510(7) 0.2281(4) -0.2002(3) 0.0339(12) Uani 1 1 d . . . . .
C13 C 0.4059(7) 0.2812(4) -0.1149(3) 0.0337(12) Uani 1 1 d . . . . .
C14 C 0.4400(8) 0.3880(4) -0.1173(4) 0.0409(13) Uani 1 1 d . . . . .
H14 H 0.413311 0.422272 -0.061857 0.049 Uiso 1 1 calc R . . . .
C15 C 0.5149(8) 0.4458(5) -0.2025(4) 0.0461(14) Uani 1 1 d . . . . .
H15 H 0.539188 0.517135 -0.202329 0.055 Uiso 1 1 calc R . . . .
C16 C 0.5512(8) 0.3990(5) -0.2839(4) 0.0494(16) Uani 1 1 d . . . . .
H16 H 0.595539 0.439855 -0.340140 0.059 Uiso 1 1 calc R . . . .
C17 C 0.5241(8) 0.2898(5) -0.2864(4) 0.0423(13) Uani 1 1 d . . . . .
C18 C 0.5597(8) 0.2398(5) -0.3711(4) 0.0498(16) Uani 1 1 d . . . . .
H18 H 0.601239 0.280009 -0.428357 0.060 Uiso 1 1 calc R . . . .
C19 C 0.5342(9) 0.1333(6) -0.3707(4) 0.0572(18) Uani 1 1 d . . . . .
H19 H 0.559745 0.100927 -0.427216 0.069 Uiso 1 1 calc R . . . .
C20 C 0.4692(8) 0.0721(5) -0.2847(4) 0.0471(15) Uani 1 1 d . . . . .
H20 H 0.454488 -0.001005 -0.285349 0.057 Uiso 1 1 calc R . . . .
C21 C 0.0751(7) 0.0600(4) 0.2343(3) 0.0314(11) Uani 1 1 d . . . . .
C22 C 0.0617(8) -0.0496(4) 0.2734(3) 0.0381(13) Uani 1 1 d . . . . .
H22 H 0.120961 -0.105972 0.240734 0.046 Uiso 1 1 calc R . . . .
C23 C -0.0373(8) -0.0766(4) 0.3593(3) 0.0392(13) Uani 1 1 d . . . . .
C24 C -0.1219(8) 0.0074(4) 0.4075(4) 0.0447(14) Uani 1 1 d . . . . .
H24 H -0.194856 -0.008203 0.463355 0.054 Uiso 1 1 calc R . . . .
C25 C -0.0981(8) 0.1145(4) 0.3725(4) 0.0411(13) Uani 1 1 d . . . . .
H25 H -0.152223 0.170946 0.406587 0.049 Uiso 1 1 calc R . . . .
C26 C -0.0517(9) -0.1961(4) 0.3987(4) 0.0534(17) Uani 1 1 d . . . . .
H26A H -0.052242 -0.206623 0.468386 0.080 Uiso 1 1 calc GR . . . .
H26B H 0.046673 -0.242724 0.372536 0.080 Uiso 1 1 calc GR . . . .
H26C H -0.158525 -0.214772 0.380172 0.080 Uiso 1 1 calc GR . . . .
C27 C 0.0682(8) 0.6352(4) 0.1392(4) 0.0463(14) Uani 1 1 d . . . . .
H27A H 0.190178 0.629340 0.116853 0.070 Uiso 1 1 calc GR . . . .
H27B H 0.036543 0.698944 0.171856 0.070 Uiso 1 1 calc GR . . . .
H27C H -0.001571 0.642388 0.084587 0.070 Uiso 1 1 calc GR . . . .
C28 C 0.0360(7) 0.5332(4) 0.2085(3) 0.0339(12) Uani 1 1 d . . . . .
C29 C -0.0679(8) 0.5444(4) 0.2939(4) 0.0419(13) Uani 1 1 d . . . . .
H29 H -0.110655 0.616544 0.303991 0.050 Uiso 1 1 calc R . . . .
C30 C -0.1169(7) 0.4610(4) 0.3671(3) 0.0357(12) Uani 1 1 d . . . . .
C31 C -0.2244(9) 0.4942(5) 0.4558(4) 0.0542(17) Uani 1 1 d . . . . .
H31A H -0.334593 0.466190 0.461258 0.081 Uiso 1 1 calc GR . . . .
H31B H -0.245295 0.573400 0.450432 0.081 Uiso 1 1 calc GR . . . .
H31C H -0.162245 0.464288 0.512632 0.081 Uiso 1 1 calc GR . . . .
C45 C -0.1697(8) 0.3272(5) 0.1731(4) 0.0446(14) Uani 1 1 d . . . . .
H45A H -0.257306 0.370531 0.210130 0.067 Uiso 1 1 calc GR . . . .
H45B H -0.210493 0.259462 0.166396 0.067 Uiso 1 1 calc GR . . . .
H45C H -0.147694 0.368026 0.109746 0.067 Uiso 1 1 calc GR . . . .

loop_
_atom_site_aniso_label
_atom_site_aniso_U_11
_atom_site_aniso_U_22
_atom_site_aniso_U_33
_atom_site_aniso_U_23
_atom_site_aniso_U_13
_atom_site_aniso_U_12
Pt1 0.03840(13) 0.02678(11) 0.02794(10) -0.00457(7) 0.00421(8) -0.00687(8)
I1 0.0488(3) 0.0521(2) 0.04308(19) -0.00455(16) -0.00651(16) -0.00970(19)
O1 0.045(2) 0.0316(19) 0.0335(17) -0.0010(15) 0.0065(16) -0.0077(17)
O2 0.052(3) 0.035(2) 0.0322(17) -0.0050(15) 0.0098(16) -0.0070(18)
N1 0.040(3) 0.028(2) 0.031(2) -0.0052(17) 0.0030(18) -0.0040(19)
C1 0.029(3) 0.033(3) 0.027(2) -0.004(2) -0.0018(19) -0.005(2)
C2 0.032(3) 0.026(2) 0.028(2) -0.0066(19) 0.0006(19) -0.001(2)
C3 0.035(3) 0.025(2) 0.034(2) -0.005(2) 0.001(2) -0.005(2)
C4 0.032(3) 0.026(2) 0.029(2) 0.0013(19) -0.006(2) -0.001(2)
C5 0.026(3) 0.033(3) 0.030(2) 0.000(2) -0.0053(19) 0.001(2)
C6 0.028(3) 0.032(3) 0.030(2) -0.005(2) -0.005(2) -0.004(2)
C7 0.049(4) 0.033(3) 0.032(2) -0.004(2) -0.003(2) -0.011(2)
C8 0.070(5) 0.027(3) 0.041(3) -0.013(2) -0.007(3) -0.009(3)
C9 0.045(4) 0.039(3) 0.033(3) -0.015(2) -0.001(2) -0.004(3)
C10 0.027(3) 0.036(3) 0.032(2) -0.008(2) -0.005(2) 0.002(2)
C11 0.034(3) 0.044(3) 0.027(2) -0.004(2) -0.003(2) 0.000(2)
C12 0.029(3) 0.040(3) 0.028(2) 0.000(2) 0.000(2) 0.002(2)
C13 0.032(3) 0.035(3) 0.030(2) 0.004(2) -0.001(2) -0.002(2)
C14 0.042(4) 0.037(3) 0.039(3) 0.001(2) 0.005(2) -0.005(3)
C15 0.040(4) 0.040(3) 0.054(3) 0.004(3) 0.007(3) -0.008(3)
C16 0.044(4) 0.054(4) 0.042(3) 0.012(3) 0.008(3) -0.005(3)
C17 0.036(3) 0.050(3) 0.035(3) 0.003(2) 0.000(2) 0.000(3)
C18 0.049(4) 0.063(4) 0.031(3) 0.002(3) 0.005(2) -0.001(3)
C19 0.063(5) 0.074(5) 0.032(3) -0.014(3) 0.008(3) -0.002(4)
C20 0.052(4) 0.053(4) 0.036(3) -0.014(3) 0.003(3) -0.002(3)
C21 0.032(3) 0.034(3) 0.029(2) -0.002(2) -0.005(2) -0.009(2)
C22 0.050(4) 0.032(3) 0.033(2) -0.006(2) 0.003(2) -0.008(3)
C23 0.048(4) 0.037(3) 0.034(3) -0.002(2) -0.002(2) -0.015(3)
C24 0.057(4) 0.043(3) 0.034(3) -0.003(2) 0.012(2) -0.016(3)
C25 0.047(4) 0.036(3) 0.039(3) -0.008(2) 0.012(2) -0.011(3)
C26 0.071(5) 0.037(3) 0.049(3) 0.002(3) 0.010(3) -0.017(3)
C27 0.045(4) 0.040(3) 0.050(3) 0.002(3) -0.002(3) -0.002(3)
C28 0.041(3) 0.025(2) 0.036(3) -0.004(2) -0.007(2) -0.004(2)
C29 0.052(4) 0.033(3) 0.042(3) -0.012(2) 0.001(3) -0.007(3)
C30 0.044(4) 0.031(3) 0.031(2) -0.009(2) 0.000(2) 0.000(2)
C31 0.068(5) 0.052(4) 0.042(3) -0.012(3) 0.012(3) -0.009(3)
C45 0.046(4) 0.037(3) 0.051(3) -0.011(2) -0.002(3) -0.003(3)

loop_
_atom_type_symbol
_atom_type_description
_atom_type_scat_dispersion_real
_atom_type_scat_dispersion_imag
_atom_type_scat_source
C C 0.0033 0.0016 'International Tables Vol C Tables 4.2.6.8 and 6.1.1.4'
H H 0.0000 0.0000 'International Tables Vol C Tables 4.2.6.8 and 6.1.1.4'
I I -0.4742 1.8119 'International Tables Vol C Tables 4.2.6.8 and 6.1.1.4'
N N 0.0061 0.0033 'International Tables Vol C Tables 4.2.6.8 and 6.1.1.4'
O O 0.0106 0.0060 'International Tables Vol C Tables 4.2.6.8 and 6.1.1.4'
Pt Pt -1.7033 8.3905 'International Tables Vol C Tables 4.2.6.8 and 6.1.1.4'

loop_
_exptl_crystal_face_index_h
_exptl_crystal_face_index_k
_exptl_crystal_face_index_l
_exptl_crystal_face_perp_dist
_exptl_oxdiff_crystal_face_indexfrac_h
_exptl_oxdiff_crystal_face_indexfrac_k
_exptl_oxdiff_crystal_face_indexfrac_l
_exptl_oxdiff_crystal_face_x
_exptl_oxdiff_crystal_face_y
_exptl_oxdiff_crystal_face_z
1 0 -19 0.0451 1.0375 0.0033 -18.9910 0.2544 -0.5649 0.7752
-1 0 19 0.0195 -1.0375 -0.0033 18.9910 -0.2544 0.5649 -0.7752
10 8 2 0.1232 9.9985 8.0037 2.0034 0.3036 -0.7691 -0.5118
-10 -8 -5 0.1202 -9.9926 -8.0032 -5.0021 -0.2741 0.6880 0.6404
1 16 -4 0.1128 1.0121 16.0032 -4.0002 -0.5916 -0.7828 0.0628
-6 -6 -17 0.1009 -5.9683 -5.9999 -16.9949 0.0259 0.0810 0.9895
2 -12 12 0.0758 1.9733 -12.0030 11.9977 0.5399 0.6898 -0.5404
5 -1 18 0.0524 4.9645 -1.0015 17.9950 0.2025 0.2699 -0.9628
-4 13 -8 0.1451 -3.9810 13.0019 -8.0007 -0.7575 -0.5183 0.4429
2 16 -6 0.0980 2.0161 16.0038 -5.9987 -0.5046 -0.8880 0.1094
11 -1 3 0.0753 10.9942 -0.9974 3.0050 0.7538 -0.4425 -0.5547

loop_
_geom_angle_atom_site_label_1
_geom_angle_atom_site_label_2
_geom_angle_atom_site_label_3
_geom_angle
_geom_angle_site_symmetry_1
_geom_angle_site_symmetry_3
_geom_angle_publ_flag
O1 Pt1 I1 92.21(11) . . ?
O1 Pt1 O2 91.53(13) . . ?
O1 Pt1 C45 86.81(19) . . ?
O2 Pt1 I1 89.63(11) . . ?
N1 Pt1 I1 92.02(13) . . ?
N1 Pt1 O1 173.06(14) . . ?
N1 Pt1 O2 94.00(14) . . ?
N1 Pt1 C45 89.1(2) . . ?
C2 Pt1 I1 92.41(15) . . ?
C2 Pt1 O1 93.93(16) . . ?
C2 Pt1 O2 174.09(16) . . ?
C2 Pt1 N1 80.39(17) . . ?
C2 Pt1 C45 89.4(2) . . ?
C45 Pt1 I1 178.02(16) . . ?
C45 Pt1 O2 88.67(19) . . ?
C28 O1 Pt1 123.1(3) . . ?
C30 O2 Pt1 123.0(3) . . ?
C21 N1 Pt1 116.2(3) . . ?
C25 N1 Pt1 122.6(3) . . ?
C25 N1 C21 121.2(4) . . ?
C2 C1 C6 119.7(4) . . ?
C2 C1 C21 113.0(4) . . ?
C6 C1 C21 127.2(4) . . ?
C1 C2 Pt1 116.2(3) . . ?
C1 C2 C3 120.8(4) . . ?
C3 C2 Pt1 122.8(3) . . ?
C4 C3 C2 121.8(4) . . ?
C3 C4 C5 119.3(4) . . ?
C3 C4 C13 120.6(4) . . ?
C5 C4 C13 120.1(4) . . ?
C4 C5 C6 119.5(4) . . ?
C10 C5 C4 120.7(4) . . ?
C10 C5 C6 119.8(4) . . ?
C1 C6 C5 118.7(4) . . ?
C7 C6 C1 124.1(4) . . ?
C7 C6 C5 117.1(4) . . ?
C8 C7 C6 121.5(5) . . ?
C7 C8 C9 121.5(5) . . ?
C8 C9 C10 120.6(5) . . ?
C5 C10 C11 119.8(4) . . ?
C9 C10 C5 119.4(4) . . ?
C9 C10 C11 120.8(4) . . ?
C12 C11 C10 119.4(4) . . ?
C20 C11 C10 122.5(5) . . ?
C20 C11 C12 118.1(5) . . ?
C11 C12 C13 121.3(4) . . ?
C11 C12 C17 120.1(4) . . ?
C17 C12 C13 118.6(5) . . ?
C12 C13 C4 118.6(4) . . ?
C14 C13 C4 122.3(4) . . ?
C14 C13 C12 119.1(4) . . ?
C13 C14 C15 120.9(5) . . ?
C16 C15 C14 120.6(5) . . ?
C15 C16 C17 121.7(5) . . ?
C16 C17 C12 119.0(5) . . ?
C18 C17 C12 118.5(5) . . ?
C18 C17 C16 122.5(5) . . ?
C19 C18 C17 121.0(5) . . ?
C18 C19 C20 119.9(5) . . ?
C11 C20 C19 122.2(6) . . ?
N1 C21 C1 113.4(4) . . ?
N1 C21 C22 117.1(4) . . ?
C22 C21 C1 129.5(5) . . ?
C23 C22 C21 121.8(5) . . ?
C22 C23 C26 120.4(5) . . ?
C24 C23 C22 118.5(4) . . ?
C24 C23 C26 121.1(5) . . ?
C25 C24 C23 119.5(5) . . ?
N1 C25 C24 121.4(5) . . ?
O1 C28 C27 113.9(4) . . ?
O1 C28 C29 127.1(4) . . ?
C29 C28 C27 119.0(5) . . ?
C28 C29 C30 128.3(5) . . ?
O2 C30 C29 125.4(5) . . ?
O2 C30 C31 116.1(4) . . ?
C29 C30 C31 118.5(5) . . ?

loop_
_geom_bond_atom_site_label_1
_geom_bond_atom_site_label_2
_geom_bond_distance
_geom_bond_site_symmetry_2
_geom_bond_publ_flag
Pt1 I1 2.7920(5) . ?
Pt1 O1 2.024(3) . ?
Pt1 O2 2.122(3) . ?
Pt1 N1 1.994(4) . ?
Pt1 C2 1.983(4) . ?
Pt1 C45 2.056(6) . ?
O1 C28 1.282(6) . ?
O2 C30 1.257(6) . ?
N1 C21 1.369(6) . ?
N1 C25 1.346(6) . ?
C1 C2 1.387(6) . ?
C1 C6 1.436(6) . ?
C1 C21 1.472(6) . ?
C2 C3 1.400(6) . ?
C3 C4 1.384(6) . ?
C4 C5 1.427(7) . ?
C4 C13 1.473(6) . ?
C5 C6 1.449(6) . ?
C5 C10 1.417(7) . ?
C6 C7 1.409(7) . ?
C7 C8 1.357(7) . ?
C8 C9 1.381(7) . ?
C9 C10 1.381(7) . ?
C10 C11 1.478(6) . ?
C11 C12 1.417(7) . ?
C11 C20 1.374(7) . ?
C12 C13 1.437(7) . ?
C12 C17 1.436(6) . ?
C13 C14 1.382(7) . ?
C14 C15 1.411(7) . ?
C15 C16 1.341(8) . ?
C16 C17 1.405(8) . ?
C17 C18 1.403(8) . ?
C18 C19 1.361(8) . ?
C19 C20 1.407(8) . ?
C21 C22 1.394(7) . ?
C22 C23 1.383(7) . ?
C23 C24 1.372(8) . ?
C23 C26 1.510(7) . ?
C24 C25 1.372(7) . ?
C27 C28 1.502(6) . ?
C28 C29 1.384(7) . ?
C29 C30 1.403(7) . ?
C30 C31 1.500(7) . ?
